data_7006098
loop_
_publ_author_name
'Cuevas, Alicia'
'Kremer, Carlos'
'Suescun, Leopoldo'
'Russi, Silvia'
'Mombr\'u, Alvaro W.'
'Lloret, Francesc'
'Julve, Miguel'
'Faus, Juan'

_publ_section_title
;
 Synthesis, crystal structure and magnetic properties of novel
 heterobimetallic malonate-bridged MIIReIV complexes (M = Mn, Fe, Co
 and Ni)
;
_journal_issue 45
_journal_name_full 'Dalton Transactions'
_journal_page_first 5305
_journal_paper_doi 10.1039/b708927a
_journal_year 2007
_chemical_compound_source 'synthesis as described'
_chemical_formula_moiety 'C17 H18 Cl4 Mn1 N2 O6 Re1, C14 H12 N2, C2 H3 N, H2 O'
_chemical_formula_sum 'C33 H35 Cl4 Mn N5 O7 Re'
_chemical_formula_weight 996.6
_chemical_name_systematic
;
?
;
_space_group_IT_number 14
_symmetry_cell_setting monoclinic
_symmetry_Int_Tables_number 14
_symmetry_space_group_name_Hall '-P 2yn'
_symmetry_space_group_name_H-M 'P 1 21/n 1'
_atom_sites_solution_hydrogens geom
_atom_sites_solution_primary direct
_atom_sites_solution_secondary difmap
_audit_creation_date 2004-06-30T15:14:31-00:00
_audit_creation_method 'WinGX routine CIF_UPDATE'
_cell_angle_alpha 90
_cell_angle_beta 97.74(3)
_cell_angle_gamma 90
_cell_formula_units_Z 4
_cell_length_a 7.389(2)
_cell_length_b 26.676(10)
_cell_length_c 20.655(7)
_cell_measurement_reflns_used 25
_cell_measurement_temperature 293(2)
_cell_measurement_theta_max 13.15
_cell_measurement_theta_min 10.05
_cell_measurement_wavelength 0.71073
_cell_volume 4034(2)
_computing_cell_refinement 'MSC/AFC Diffractometer Software, 1997'
_computing_data_collection 'MSC/AFC Diffractometer Software, 1997'
_computing_data_reduction 'MSC/AFC Diffractometer Software, 1997'
_computing_molecular_graphics 'Ortep-3 for Windows (Farrugia, 1997)'
_computing_publication_material 'WinGX publication routines (Farrugia, 1999)'
_computing_structure_refinement 'SHELXL-97 (Sheldrick, 1997)'
_computing_structure_solution 'SHELXS-97 (Sheldrick, 1997)'
_diffrn_ambient_temperature 293(2)
_diffrn_measured_fraction_theta_full 0.999
_diffrn_measured_fraction_theta_max 0.999
_diffrn_measurement_device_type 'Rigaku AFC-7S'
_diffrn_measurement_method \q/2\q
_diffrn_radiation_monochromator graphite
_diffrn_radiation_probe x-ray
_diffrn_radiation_type MoK\a
_diffrn_radiation_wavelength 0.71073
_diffrn_reflns_av_R_equivalents 0.1246
_diffrn_reflns_av_unetI/netI 0.0869
_diffrn_reflns_limit_h_max 8
_diffrn_reflns_limit_h_min -1
_diffrn_reflns_limit_k_max 31
_diffrn_reflns_limit_k_min -1
_diffrn_reflns_limit_l_max 24
_diffrn_reflns_limit_l_min -24
_diffrn_reflns_number 9281
_diffrn_reflns_theta_full 25
_diffrn_reflns_theta_max 25
_diffrn_reflns_theta_min 2.13
_diffrn_standards_decay_% 40
_diffrn_standards_interval_count 200
_diffrn_standards_number 3
_exptl_absorpt_coefficient_mu 3.625
_exptl_absorpt_correction_T_max 0.8686
_exptl_absorpt_correction_T_min 0.3180
_exptl_absorpt_correction_type psi-scan
_exptl_absorpt_process_details
;
MSC/AFC Diffractometer Software, 1997
;
_exptl_crystal_colour green
_exptl_crystal_density_diffrn 1.641
_exptl_crystal_density_method 'not measured'
_exptl_crystal_description needle
_exptl_crystal_F_000 1968
_exptl_crystal_size_max 0.41
_exptl_crystal_size_mid 0.12
_exptl_crystal_size_min 0.04
_refine_diff_density_max 4.371
_refine_diff_density_min -9.804
_refine_diff_density_rms 0.394
_refine_ls_extinction_method none
_refine_ls_goodness_of_fit_ref 1.091
_refine_ls_hydrogen_treatment constr
_refine_ls_matrix_type full
_refine_ls_number_parameters 451
_refine_ls_number_reflns 7091
_refine_ls_number_restraints 26
_refine_ls_restrained_S_all 1.091
_refine_ls_R_factor_all 0.1362
_refine_ls_R_factor_gt 0.1091
_refine_ls_shift/su_max 0
_refine_ls_shift/su_mean 0
_refine_ls_structure_factor_coef Fsqd
_refine_ls_weighting_details 'calc w=1/[\s^2^(Fo^2^)+(0.20P)^2^] where P=(Fo^2^+2Fc^2^)/3'
_refine_ls_weighting_scheme calc
_refine_ls_wR_factor_gt 0.2523
_refine_ls_wR_factor_ref 0.2766
_reflns_number_gt 5021
_reflns_number_total 7091
_reflns_threshold_expression >2sigma(I)
_cod_data_source_file b708927a.txt
_cod_data_source_block cmp5
_cod_original_sg_symbol_H-M 'P 21/n'
_cod_original_formula_sum 'C33 H35 Cl4 Mn1 N5 O7 Re1'
_cod_database_code 7006098

loop_
_symmetry_equiv_pos_as_xyz
'x, y, z'
'-x+1/2, y+1/2, -z+1/2'
'-x, -y, -z'
'x-1/2, -y-1/2, z-1/2'

loop_
_atom_site_label
_atom_site_type_symbol
_atom_site_fract_x
_atom_site_fract_y
_atom_site_fract_z
_atom_site_U_iso_or_equiv
_atom_site_adp_type
_atom_site_occupancy
_atom_site_symmetry_multiplicity
_atom_site_calc_flag
_atom_site_refinement_flags
_atom_site_disorder_assembly
_atom_site_disorder_group
Re1 Re 0.17804(6) 0.865653(17) 0.22621(3) 0.0335(3) Uani 1 1 d . . .
Mn1 Mn 0.7112(2) 0.71857(7) 0.24457(10) 0.0309(5) Uani 1 1 d . . .
Cl3 Cl 0.1913(6) 0.88661(17) 0.1171(2) 0.0605(11) Uani 1 1 d . . .
Cl4 Cl 0.1623(6) 0.83868(17) 0.3340(2) 0.0613(10) Uani 1 1 d . . .
Cl1 Cl 0.4271(5) 0.91611(15) 0.2609(2) 0.0615(11) Uani 1 1 d . . .
Cl2 Cl -0.0434(6) 0.92571(15) 0.2353(3) 0.0643(12) Uani 1 1 d . . .
O4 O 0.4494(12) 0.7336(3) 0.1870(5) 0.042(2) Uani 1 1 d . . .
O1W O 0.9997(12) 0.7161(3) 0.2947(5) 0.040(2) Uani 1 1 d . . .
O3 O -0.1393(12) 0.7422(4) 0.1632(5) 0.042(2) Uani 1 1 d . . .
O1 O -0.0201(12) 0.8147(3) 0.1975(5) 0.039(2) Uani 1 1 d . . .
O2 O 0.3542(12) 0.8072(3) 0.2192(5) 0.043(2) Uani 1 1 d . . .
O2W O 0.7142(12) 0.7966(3) 0.2812(5) 0.043(2) Uani 1 1 d . . .
N12 N 0.7029(14) 0.6356(4) 0.2161(6) 0.036(3) Uani 1 1 d . . .
N11 N 0.6360(14) 0.6760(4) 0.3344(6) 0.038(3) Uani 1 1 d . . .
C15 C 0.806(2) 0.5493(6) 0.3860(10) 0.057(5) Uani 1 1 d . . .
H15 H 0.8387 0.5312 0.4242 0.068 Uiso 1 1 calc R . .
C110 C 0.7115(19) 0.6140(5) 0.1592(7) 0.041(3) Uani 1 1 d . . .
C111 C 0.7367(17) 0.6065(5) 0.2723(6) 0.033(3) Uani 1 1 d U . .
C12 C 0.617(2) 0.6680(7) 0.4466(8) 0.055(4) Uani 1 1 d . . .
H12 H 0.5844 0.682 0.4846 0.066 Uiso 1 1 calc R . .
C14 C 0.7364(18) 0.5987(6) 0.3904(8) 0.048(4) Uani 1 1 d . . .
C11 C 0.5891(19) 0.6940(6) 0.3887(8) 0.048(4) Uani 1 1 d . . .
C13 C 0.693(2) 0.6222(7) 0.4480(8) 0.057(5) Uani 1 1 d . . .
H13 H 0.7178 0.6054 0.4877 0.068 Uiso 1 1 calc R . .
C112 C 0.7044(17) 0.6286(5) 0.3335(7) 0.038(3) Uani 1 1 d . . .
C17 C 0.7871(17) 0.5558(5) 0.2689(8) 0.047(4) Uani 1 1 d . . .
C19 C 0.755(2) 0.5635(6) 0.1542(9) 0.055(4) Uani 1 1 d . . .
H19 H 0.7542 0.5489 0.1133 0.067 Uiso 1 1 calc R . .
C1 C -0.0137(16) 0.7731(5) 0.1688(6) 0.034(3) Uani 1 1 d . . .
C16 C 0.826(2) 0.5278(6) 0.3282(9) 0.054(4) Uani 1 1 d . . .
H16 H 0.8657 0.4947 0.3269 0.064 Uiso 1 1 calc R . .
C114 C 0.671(3) 0.6463(6) 0.0976(8) 0.057(4) Uani 1 1 d . . .
H11A H 0.6429 0.6799 0.1096 0.086 Uiso 1 1 calc R . .
H11B H 0.5683 0.6325 0.0697 0.086 Uiso 1 1 calc R . .
H11C H 0.7757 0.6466 0.0747 0.086 Uiso 1 1 calc R . .
C113 C 0.497(2) 0.7450(7) 0.3861(9) 0.064(5) Uani 1 1 d . . .
H11D H 0.4869 0.7579 0.3424 0.097 Uiso 1 1 calc R . .
H11E H 0.5691 0.7676 0.4153 0.097 Uiso 1 1 calc R . .
H11F H 0.3778 0.7418 0.399 0.097 Uiso 1 1 calc R . .
C3 C 0.3302(16) 0.7676(4) 0.1845(6) 0.029(3) Uani 1 1 d U . .
C18 C 0.799(2) 0.5353(7) 0.2102(10) 0.061(5) Uani 1 1 d . . .
H18 H 0.8378 0.5023 0.2073 0.073 Uiso 1 1 calc R . .
C2 C 0.1557(17) 0.7600(6) 0.1376(7) 0.041(3) Uani 1 1 d . . .
H2A H 0.1482 0.7253 0.1234 0.05 Uiso 1 1 calc R . .
H2B H 0.1594 0.7808 0.0993 0.05 Uiso 1 1 calc R . .
N22 N 1.1889(15) 0.6276(4) 0.3255(6) 0.037(2) Uani 1 1 d U . .
C212 C 1.1723(18) 0.6358(5) 0.4404(7) 0.036(3) Uani 1 1 d . . .
N21 N 1.1123(14) 0.6831(4) 0.4303(6) 0.037(2) Uani 1 1 d . . .
C211 C 1.2138(18) 0.6063(5) 0.3856(7) 0.038(3) Uani 1 1 d U . .
C210 C 1.2319(17) 0.6008(5) 0.2745(8) 0.044(3) Uani 1 1 d . . .
C24 C 1.203(2) 0.6130(7) 0.5034(7) 0.053(4) Uani 1 1 d . . .
C214 C 1.208(2) 0.6251(6) 0.2084(8) 0.053(4) Uani 1 1 d . . .
H21A H 1.1645 0.6588 0.2121 0.08 Uiso 1 1 calc R . .
H21B H 1.1203 0.6064 0.1793 0.08 Uiso 1 1 calc R . .
H21C H 1.3225 0.6257 0.1916 0.08 Uiso 1 1 calc R . .
C21 C 1.0753(19) 0.7102(6) 0.4807(7) 0.048(4) Uani 1 1 d . . .
C27 C 1.2790(18) 0.5560(5) 0.3957(9) 0.049(4) Uani 1 1 d . . .
C28 C 1.318(2) 0.5296(6) 0.3425(11) 0.063(5) Uani 1 1 d . . .
H28 H 1.3604 0.4968 0.348 0.075 Uiso 1 1 calc R . .
C29 C 1.295(2) 0.5505(7) 0.2815(10) 0.061(5) Uani 1 1 d . . .
H29 H 1.3211 0.5323 0.2454 0.073 Uiso 1 1 calc R . .
C23 C 1.176(3) 0.6431(8) 0.5552(9) 0.068(6) Uani 1 1 d . . .
H23 H 1.2053 0.631 0.5976 0.082 Uiso 1 1 calc R . .
C22 C 1.107(2) 0.6909(8) 0.5453(8) 0.065(5) Uani 1 1 d . . .
H22 H 1.0822 0.7102 0.5805 0.078 Uiso 1 1 calc R . .
C26 C 1.302(2) 0.5374(7) 0.4627(12) 0.071(6) Uani 1 1 d . . .
H26 H 1.3429 0.5047 0.4701 0.085 Uiso 1 1 calc R . .
C25 C 1.268(3) 0.5636(7) 0.5126(11) 0.071(6) Uani 1 1 d . . .
H25 H 1.2867 0.5498 0.5543 0.085 Uiso 1 1 calc R . .
C213 C 1.008(3) 0.7633(7) 0.4668(9) 0.070(5) Uani 1 1 d . . .
H21D H 0.9949 0.7694 0.4206 0.104 Uiso 1 1 calc R . .
H21E H 1.0947 0.7865 0.4888 0.104 Uiso 1 1 calc R . .
H21F H 0.8922 0.7676 0.4822 0.104 Uiso 1 1 calc R . .
C31 C 0.656(8) 0.8670(19) 0.479(2) 0.206(12) Uani 1 1 d D . .
N31 N 0.633(7) 0.8491(17) 0.5272(18) 0.206(12) Uani 1 1 d D . .
C32 C 0.713(7) 0.8886(18) 0.4202(19) 0.206(12) Uani 1 1 d D . .
H32A H 0.7505 0.9228 0.4285 0.309 Uiso 1 1 calc R . .
H32B H 0.6133 0.8876 0.3854 0.309 Uiso 1 1 calc R . .
H32C H 0.814 0.8697 0.4079 0.309 Uiso 1 1 calc R . .
O3W O 0.264(16) 0.977(4) 0.452(5) 0.25(3) Uani 0.5 1 d P . .
O4W O 0.247(16) 0.984(4) 0.400(5) 0.25(3) Uani 0.5 1 d P . .

loop_
_atom_site_aniso_label
_atom_site_aniso_U_11
_atom_site_aniso_U_22
_atom_site_aniso_U_33
_atom_site_aniso_U_23
_atom_site_aniso_U_13
_atom_site_aniso_U_12
Re1 0.0172(3) 0.0336(4) 0.0513(4) 0.0050(2) 0.0108(2) 0.00246(18)
Mn1 0.0114(8) 0.0352(10) 0.0465(11) 0.0034(8) 0.0054(7) 0.0017(7)
Cl3 0.063(3) 0.063(2) 0.058(2) 0.0172(19) 0.020(2) 0.004(2)
Cl4 0.062(3) 0.068(3) 0.056(2) 0.0052(19) 0.0142(19) 0.002(2)
Cl1 0.038(2) 0.057(2) 0.091(3) -0.014(2) 0.011(2) -0.0163(17)
Cl2 0.045(2) 0.049(2) 0.103(3) 0.005(2) 0.027(2) 0.0159(18)
O4 0.019(4) 0.042(5) 0.065(6) -0.003(4) 0.008(4) 0.001(4)
O1W 0.020(4) 0.049(5) 0.050(6) 0.010(4) -0.005(4) -0.003(4)
O3 0.017(4) 0.061(6) 0.049(5) 0.005(4) 0.007(4) -0.013(4)
O1 0.021(4) 0.040(5) 0.056(6) 0.001(4) 0.009(4) -0.004(4)
O2 0.018(4) 0.046(5) 0.062(6) 0.004(5) -0.003(4) 0.004(4)
O2W 0.020(5) 0.045(5) 0.067(7) -0.007(5) 0.012(4) 0.001(4)
N12 0.014(5) 0.036(6) 0.057(7) 0.005(5) 0.001(5) 0.003(4)
N11 0.016(5) 0.045(6) 0.052(7) 0.010(5) 0.002(5) -0.006(5)
C15 0.034(8) 0.041(8) 0.088(13) 0.021(8) -0.021(8) -0.018(7)
C110 0.029(7) 0.050(8) 0.043(8) -0.013(6) 0.006(6) -0.008(6)
C111 0.023(4) 0.036(4) 0.040(4) 0.002(4) 0.003(4) -0.006(4)
C12 0.042(9) 0.073(11) 0.051(9) 0.001(8) 0.011(7) -0.021(8)
C14 0.021(7) 0.057(9) 0.064(10) 0.012(7) -0.007(6) -0.018(6)
C11 0.027(7) 0.059(9) 0.060(9) -0.012(7) 0.015(6) -0.018(6)
C13 0.032(8) 0.087(12) 0.050(9) 0.021(8) -0.002(7) -0.030(8)
C112 0.013(6) 0.049(8) 0.051(8) 0.011(6) -0.003(5) -0.008(5)
C17 0.016(6) 0.027(6) 0.093(13) 0.015(7) -0.009(7) 0.001(5)
C19 0.045(9) 0.051(9) 0.069(11) -0.012(8) 0.006(8) -0.007(7)
C1 0.015(6) 0.043(7) 0.043(7) 0.015(6) 0.003(5) 0.007(5)
C16 0.024(7) 0.045(8) 0.089(13) 0.009(8) -0.003(8) -0.008(6)
C114 0.070(12) 0.060(9) 0.041(8) 0.004(7) 0.005(8) -0.002(9)
C113 0.040(9) 0.086(12) 0.072(11) -0.016(10) 0.025(8) -0.002(9)
C3 0.021(4) 0.031(4) 0.037(4) 0.005(4) 0.007(4) 0.004(4)
C18 0.041(9) 0.055(9) 0.095(14) -0.006(9) 0.035(9) 0.003(7)
C2 0.017(6) 0.056(8) 0.051(8) 0.012(6) 0.002(6) 0.003(6)
N22 0.025(4) 0.040(4) 0.045(4) -0.003(4) 0.005(3) -0.005(3)
C212 0.019(6) 0.043(7) 0.044(8) 0.008(6) -0.005(5) -0.006(5)
N21 0.019(5) 0.046(6) 0.045(6) -0.004(5) 0.002(4) -0.009(5)
C211 0.028(4) 0.040(5) 0.045(5) 0.000(4) 0.004(4) -0.005(4)
C210 0.012(6) 0.043(7) 0.076(10) -0.002(7) 0.006(6) -0.004(5)
C24 0.037(8) 0.077(11) 0.040(8) 0.015(8) -0.013(7) -0.020(8)
C214 0.040(9) 0.063(9) 0.062(10) -0.011(8) 0.025(8) -0.002(7)
C21 0.027(7) 0.068(9) 0.051(8) -0.022(7) 0.011(6) -0.020(7)
C27 0.020(6) 0.033(7) 0.089(12) 0.010(7) -0.012(7) 0.002(5)
C28 0.038(9) 0.031(7) 0.120(16) -0.015(9) 0.011(9) -0.002(6)
C29 0.029(8) 0.064(10) 0.091(14) -0.018(10) 0.008(8) 0.000(7)
C23 0.050(11) 0.105(15) 0.044(10) 0.030(10) -0.012(8) -0.017(10)
C22 0.038(9) 0.106(15) 0.050(10) -0.017(10) 0.005(7) -0.025(9)
C26 0.047(10) 0.051(10) 0.107(16) 0.037(11) -0.018(11) -0.002(8)
C25 0.053(11) 0.065(11) 0.087(14) 0.030(11) -0.021(11) -0.022(9)
C213 0.059(11) 0.079(12) 0.073(12) -0.021(10) 0.013(9) 0.002(10)
C31 0.21(3) 0.27(3) 0.14(2) 0.00(3) 0.04(2) 0.03(2)
N31 0.21(3) 0.27(3) 0.14(2) 0.00(3) 0.04(2) 0.03(2)
C32 0.21(3) 0.27(3) 0.14(2) 0.00(3) 0.04(2) 0.03(2)
O3W 0.25(5) 0.24(5) 0.27(10) 0.11(7) 0.08(8) 0.04(4)
O4W 0.25(5) 0.24(5) 0.27(10) 0.11(7) 0.08(8) 0.04(4)

loop_
_atom_type_symbol
_atom_type_description
_atom_type_scat_dispersion_real
_atom_type_scat_dispersion_imag
_atom_type_scat_source
C C 0.0033 0.0016 'International Tables Vol C Tables 4.2.6.8 and 6.1.1.4'
H H 0 0 'International Tables Vol C Tables 4.2.6.8 and 6.1.1.4'
Cl Cl 0.1484 0.1585 'International Tables Vol C Tables 4.2.6.8 and 6.1.1.4'
Mn Mn 0.3368 0.7283 'International Tables Vol C Tables 4.2.6.8 and 6.1.1.4'
N N 0.0061 0.0033 'International Tables Vol C Tables 4.2.6.8 and 6.1.1.4'
O O 0.0106 0.006 'International Tables Vol C Tables 4.2.6.8 and 6.1.1.4'
Re Re -1.0185 7.231 'International Tables Vol C Tables 4.2.6.8 and 6.1.1.4'

loop_
_geom_angle_atom_site_label_1
_geom_angle_atom_site_label_2
_geom_angle_atom_site_label_3
_geom_angle
_geom_angle_site_symmetry_1
_geom_angle_site_symmetry_3
_geom_angle_publ_flag
O1 Re1 O2 84.8(4) . . ?
O1 Re1 Cl1 173.4(3) . . ?
O2 Re1 Cl1 88.7(3) . . ?
O1 Re1 Cl2 89.9(3) . . ?
O2 Re1 Cl2 174.2(3) . . ?
Cl1 Re1 Cl2 96.52(16) . . ?
O1 Re1 Cl3 90.0(3) . . ?
O2 Re1 Cl3 90.2(3) . . ?
Cl1 Re1 Cl3 91.40(18) . . ?
Cl2 Re1 Cl3 91.98(17) . . ?
O1 Re1 Cl4 86.9(3) . . ?
O2 Re1 Cl4 87.0(3) . . ?
Cl1 Re1 Cl4 91.37(17) . . ?
Cl2 Re1 Cl4 90.54(17) . . ?
Cl3 Re1 Cl4 176.03(15) . . ?
O4 Mn1 O2W 88.9(3) . . ?
O4 Mn1 O3 91.7(4) . 1_655 ?
O2W Mn1 O3 90.5(4) . 1_655 ?
O4 Mn1 O1W 169.0(4) . . ?
O2W Mn1 O1W 84.5(4) . . ?
O3 Mn1 O1W 79.6(3) 1_655 . ?
O4 Mn1 N12 92.7(4) . . ?
O2W Mn1 N12 174.7(4) . . ?
O3 Mn1 N12 94.5(4) 1_655 . ?
O1W Mn1 N12 94.6(4) . . ?
O4 Mn1 N11 103.8(4) . . ?
O2W Mn1 N11 100.3(4) . . ?
O3 Mn1 N11 161.1(4) 1_655 . ?
O1W Mn1 N11 86.0(4) . . ?
N12 Mn1 N11 74.4(4) . . ?
C3 O4 Mn1 136.3(9) . . ?
C1 O3 Mn1 124.1(9) . 1_455 ?
C1 O1 Re1 131.0(8) . . ?
C3 O2 Re1 129.0(8) . . ?
C110 N12 C111 118.4(12) . . ?
C110 N12 Mn1 130.5(10) . . ?
C111 N12 Mn1 109.2(9) . . ?
C11 N11 C112 119.6(13) . . ?
C11 N11 Mn1 129.0(10) . . ?
C112 N11 Mn1 108.4(9) . . ?
C16 C15 C14 122.4(15) . . ?
C16 C15 H15 118.8 . . ?
C14 C15 H15 118.8 . . ?
N12 C110 C19 122.0(15) . . ?
N12 C110 C114 117.8(13) . . ?
C19 C110 C114 120.2(14) . . ?
N12 C111 C17 120.8(13) . . ?
N12 C111 C112 118.1(12) . . ?
C17 C111 C112 120.9(13) . . ?
C13 C12 C11 119.5(16) . . ?
C13 C12 H12 120.3 . . ?
C11 C12 H12 120.3 . . ?
C112 C14 C13 114.6(15) . . ?
C112 C14 C15 119.4(16) . . ?
C13 C14 C15 126.0(16) . . ?
N11 C11 C12 122.3(15) . . ?
N11 C11 C113 117.8(15) . . ?
C12 C11 C113 119.9(15) . . ?
C12 C13 C14 121.7(15) . . ?
C12 C13 H13 119.2 . . ?
C14 C13 H13 119.2 . . ?
N11 C112 C14 122.2(14) . . ?
N11 C112 C111 119.8(12) . . ?
C14 C112 C111 117.9(13) . . ?
C18 C17 C111 119.2(15) . . ?
C18 C17 C16 121.9(15) . . ?
C111 C17 C16 118.9(16) . . ?
C18 C19 C110 119.7(16) . . ?
C18 C19 H19 120.1 . . ?
C110 C19 H19 120.1 . . ?
O3 C1 O1 123.8(12) . . ?
O3 C1 C2 117.2(12) . . ?
O1 C1 C2 119.0(11) . . ?
C15 C16 C17 120.0(15) . . ?
C15 C16 H16 120 . . ?
C17 C16 H16 120 . . ?
C110 C114 H11A 109.5 . . ?
C110 C114 H11B 109.5 . . ?
H11A C114 H11B 109.5 . . ?
C110 C114 H11C 109.5 . . ?
H11A C114 H11C 109.5 . . ?
H11B C114 H11C 109.5 . . ?
C11 C113 H11D 109.5 . . ?
C11 C113 H11E 109.5 . . ?
H11D C113 H11E 109.5 . . ?
C11 C113 H11F 109.5 . . ?
H11D C113 H11F 109.5 . . ?
H11E C113 H11F 109.5 . . ?
O4 C3 O2 122.0(11) . . ?
O4 C3 C2 117.2(11) . . ?
O2 C3 C2 120.8(11) . . ?
C17 C18 C19 119.7(15) . . ?
C17 C18 H18 120.2 . . ?
C19 C18 H18 120.2 . . ?
C3 C2 C1 111.9(12) . . ?
C3 C2 H2A 109.2 . . ?
C1 C2 H2A 109.2 . . ?
C3 C2 H2B 109.2 . . ?
C1 C2 H2B 109.2 . . ?
H2A C2 H2B 107.9 . . ?
C210 N22 C211 118.5(12) . . ?
N21 C212 C24 123.4(14) . . ?
N21 C212 C211 119.5(12) . . ?
C24 C212 C211 117.1(13) . . ?
C21 N21 C212 119.2(13) . . ?
N22 C211 C27 121.9(13) . . ?
N22 C211 C212 118.1(12) . . ?
C27 C211 C212 120.0(13) . . ?
N22 C210 C29 122.0(15) . . ?
N22 C210 C214 118.1(13) . . ?
C29 C210 C214 119.8(15) . . ?
C23 C24 C25 121.6(16) . . ?
C23 C24 C212 116.1(16) . . ?
C25 C24 C212 122.2(18) . . ?
C210 C214 H21A 109.5 . . ?
C210 C214 H21B 109.5 . . ?
H21A C214 H21B 109.5 . . ?
C210 C214 H21C 109.5 . . ?
H21A C214 H21C 109.5 . . ?
H21B C214 H21C 109.5 . . ?
N21 C21 C22 121.0(16) . . ?
N21 C21 C213 117.2(15) . . ?
C22 C21 C213 121.7(15) . . ?
C28 C27 C211 118.0(15) . . ?
C28 C27 C26 125.1(15) . . ?
C211 C27 C26 116.8(16) . . ?
C27 C28 C29 121.1(15) . . ?
C27 C28 H28 119.5 . . ?
C29 C28 H28 119.5 . . ?
C28 C29 C210 118.4(17) . . ?
C28 C29 H29 120.8 . . ?
C210 C29 H29 120.8 . . ?
C24 C23 C22 121.0(15) . . ?
C24 C23 H23 119.5 . . ?
C22 C23 H23 119.5 . . ?
C23 C22 C21 119.1(17) . . ?
C23 C22 H22 120.5 . . ?
C21 C22 H22 120.5 . . ?
C25 C26 C27 124.0(16) . . ?
C25 C26 H26 118 . . ?
C27 C26 H26 118 . . ?
C26 C25 C24 119.8(18) . . ?
C26 C25 H25 120.1 . . ?
C24 C25 H25 120.1 . . ?
C21 C213 H21D 109.5 . . ?
C21 C213 H21E 109.5 . . ?
H21D C213 H21E 109.5 . . ?
C21 C213 H21F 109.5 . . ?
H21D C213 H21F 109.5 . . ?
H21E C213 H21F 109.5 . . ?
N31 C31 C32 172(7) . . ?
C31 C32 H32A 109.5 . . ?
C31 C32 H32B 109.5 . . ?
H32A C32 H32B 109.5 . . ?
C31 C32 H32C 109.5 . . ?
H32A C32 H32C 109.5 . . ?
H32B C32 H32C 109.5 . . ?

loop_
_geom_bond_atom_site_label_1
_geom_bond_atom_site_label_2
_geom_bond_distance
_geom_bond_site_symmetry_2
_geom_bond_publ_flag
Re1 O1 2.028(9) . ?
Re1 O2 2.048(9) . ?
Re1 Cl1 2.314(4) . ?
Re1 Cl2 2.315(4) . ?
Re1 Cl3 2.337(4) . ?
Re1 Cl4 2.357(4) . ?
Mn1 O4 2.167(9) . ?
Mn1 O2W 2.214(10) . ?
Mn1 O3 2.224(9) 1_655 ?
Mn1 O1W 2.242(9) . ?
Mn1 N12 2.289(10) . ?
Mn1 N11 2.306(11) . ?
O4 C3 1.260(14) . ?
O3 C1 1.235(15) . ?
O3 Mn1 2.224(9) 1_455 ?
O1 C1 1.261(16) . ?
O2 C3 1.275(15) . ?
N12 C110 1.317(18) . ?
N12 C111 1.391(17) . ?
N11 C11 1.309(19) . ?
N11 C112 1.363(18) . ?
C15 C16 1.35(3) . ?
C15 C14 1.42(2) . ?
C15 H15 0.93 . ?
C110 C19 1.39(2) . ?
C110 C114 1.53(2) . ?
C111 C17 1.407(18) . ?
C111 C112 1.44(2) . ?
C12 C13 1.34(3) . ?
C12 C11 1.37(2) . ?
C12 H12 0.93 . ?
C14 C112 1.41(2) . ?
C14 C13 1.42(2) . ?
C11 C113 1.52(2) . ?
C13 H13 0.93 . ?
C17 C18 1.34(2) . ?
C17 C16 1.43(2) . ?
C19 C18 1.38(3) . ?
C19 H19 0.93 . ?
C1 C2 1.525(18) . ?
C16 H16 0.93 . ?
C114 H11A 0.96 . ?
C114 H11B 0.96 . ?
C114 H11C 0.96 . ?
C113 H11D 0.96 . ?
C113 H11E 0.96 . ?
C113 H11F 0.96 . ?
C3 C2 1.519(17) . ?
C18 H18 0.93 . ?
C2 H2A 0.97 . ?
C2 H2B 0.97 . ?
N22 C210 1.346(19) . ?
N22 C211 1.354(18) . ?
C212 N21 1.344(16) . ?
C212 C24 1.43(2) . ?
C212 C211 1.45(2) . ?
N21 C21 1.324(18) . ?
C211 C27 1.430(18) . ?
C210 C29 1.42(2) . ?
C210 C214 1.50(2) . ?
C24 C23 1.37(3) . ?
C24 C25 1.41(3) . ?
C214 H21A 0.96 . ?
C214 H21B 0.96 . ?
C214 H21C 0.96 . ?
C21 C22 1.42(2) . ?
C21 C213 1.52(2) . ?
C27 C28 1.37(3) . ?
C27 C26 1.46(3) . ?
C28 C29 1.37(3) . ?
C28 H28 0.93 . ?
C29 H29 0.93 . ?
C23 C22 1.38(3) . ?
C23 H23 0.93 . ?
C22 H22 0.93 . ?
C26 C25 1.30(3) . ?
C26 H26 0.93 . ?
C25 H25 0.93 . ?
C213 H21D 0.96 . ?
C213 H21E 0.96 . ?
C213 H21F 0.96 . ?
C31 N31 1.14(6) . ?
C31 C32 1.46(6) . ?
C32 H32A 0.96 . ?
C32 H32B 0.96 . ?
C32 H32C 0.96 . ?

loop_
_geom_torsion_atom_site_label_1
_geom_torsion_atom_site_label_2
_geom_torsion_atom_site_label_3
_geom_torsion_atom_site_label_4
_geom_torsion
_geom_torsion_site_symmetry_1
_geom_torsion_site_symmetry_2
_geom_torsion_site_symmetry_3
_geom_torsion_site_symmetry_4
_geom_torsion_publ_flag
O2W Mn1 O4 C3 -12.8(12) . . . . ?
O3 Mn1 O4 C3 -103.3(12) 1_655 . . . ?
O1W Mn1 O4 C3 -66(3) . . . . ?
N12 Mn1 O4 C3 162.1(12) . . . . ?
N11 Mn1 O4 C3 87.5(12) . . . . ?
O2 Re1 O1 C1 -19.7(11) . . . . ?
Cl2 Re1 O1 C1 162.5(11) . . . . ?
Cl3 Re1 O1 C1 70.5(11) . . . . ?
Cl4 Re1 O1 C1 -106.9(11) . . . . ?
O1 Re1 O2 C3 24.7(11) . . . . ?
Cl1 Re1 O2 C3 -156.7(11) . . . . ?
Cl3 Re1 O2 C3 -65.3(11) . . . . ?
Cl4 Re1 O2 C3 111.9(11) . . . . ?
O4 Mn1 N12 C110 67.4(12) . . . . ?
O3 Mn1 N12 C110 -24.6(12) 1_655 . . . ?
O1W Mn1 N12 C110 -104.4(12) . . . . ?
N11 Mn1 N12 C110 171.0(12) . . . . ?
O4 Mn1 N12 C111 -128.9(8) . . . . ?
O3 Mn1 N12 C111 139.1(8) 1_655 . . . ?
O1W Mn1 N12 C111 59.3(9) . . . . ?
N11 Mn1 N12 C111 -25.3(8) . . . . ?
O4 Mn1 N11 C11 -84.8(12) . . . . ?
O2W Mn1 N11 C11 6.6(12) . . . . ?
O3 Mn1 N11 C11 130.7(14) 1_655 . . . ?
O1W Mn1 N11 C11 90.3(12) . . . . ?
N12 Mn1 N11 C11 -173.8(12) . . . . ?
O4 Mn1 N11 C112 115.3(8) . . . . ?
O2W Mn1 N11 C112 -153.3(8) . . . . ?
O3 Mn1 N11 C112 -29.2(16) 1_655 . . . ?
O1W Mn1 N11 C112 -69.6(8) . . . . ?
N12 Mn1 N11 C112 26.4(8) . . . . ?
C111 N12 C110 C19 -1(2) . . . . ?
Mn1 N12 C110 C19 161.7(11) . . . . ?
C111 N12 C110 C114 179.0(12) . . . . ?
Mn1 N12 C110 C114 -18.5(19) . . . . ?
C110 N12 C111 C17 2.9(18) . . . . ?
Mn1 N12 C111 C17 -163.1(10) . . . . ?
C110 N12 C111 C112 -172.2(11) . . . . ?
Mn1 N12 C111 C112 21.8(13) . . . . ?
C16 C15 C14 C112 -7(2) . . . . ?
C16 C15 C14 C13 173.1(14) . . . . ?
C112 N11 C11 C12 4(2) . . . . ?
Mn1 N11 C11 C12 -153.5(11) . . . . ?
C112 N11 C11 C113 -174.4(12) . . . . ?
Mn1 N11 C11 C113 27.7(18) . . . . ?
C13 C12 C11 N11 -1(2) . . . . ?
C13 C12 C11 C113 177.7(14) . . . . ?
C11 C12 C13 C14 -3(2) . . . . ?
C112 C14 C13 C12 4(2) . . . . ?
C15 C14 C13 C12 -175.9(14) . . . . ?
C11 N11 C112 C14 -3.5(18) . . . . ?
Mn1 N11 C112 C14 158.5(10) . . . . ?
C11 N11 C112 C111 173.0(12) . . . . ?
Mn1 N11 C112 C111 -25.0(13) . . . . ?
C13 C14 C112 N11 -0.5(18) . . . . ?
C15 C14 C112 N11 179.3(12) . . . . ?
C13 C14 C112 C111 -177.1(11) . . . . ?
C15 C14 C112 C111 2.7(18) . . . . ?
N12 C111 C112 N11 2.4(18) . . . . ?
C17 C111 C112 N11 -172.6(11) . . . . ?
N12 C111 C112 C14 179.1(11) . . . . ?
C17 C111 C112 C14 4.0(18) . . . . ?
N12 C111 C17 C18 -1(2) . . . . ?
C112 C111 C17 C18 173.9(13) . . . . ?
N12 C111 C17 C16 178.0(12) . . . . ?
C112 C111 C17 C16 -7.1(19) . . . . ?
N12 C110 C19 C18 -3(2) . . . . ?
C114 C110 C19 C18 177.1(15) . . . . ?
Mn1 O3 C1 O1 -46.8(16) 1_455 . . . ?
Mn1 O3 C1 C2 134.8(10) 1_455 . . . ?
Re1 O1 C1 O3 168.4(9) . . . . ?
Re1 O1 C1 C2 -13.3(17) . . . . ?
C14 C15 C16 C17 4(2) . . . . ?
C18 C17 C16 C15 -177.7(15) . . . . ?
C111 C17 C16 C15 3(2) . . . . ?
Mn1 O4 C3 O2 5(2) . . . . ?
Mn1 O4 C3 C2 -175.6(9) . . . . ?
Re1 O2 C3 O4 -177.3(9) . . . . ?
Re1 O2 C3 C2 3.6(18) . . . . ?
C111 C17 C18 C19 -3(2) . . . . ?
C16 C17 C18 C19 178.1(15) . . . . ?
C110 C19 C18 C17 5(2) . . . . ?
O4 C3 C2 C1 135.3(12) . . . . ?
O2 C3 C2 C1 -45.5(17) . . . . ?
O3 C1 C2 C3 -131.1(12) . . . . ?
O1 C1 C2 C3 50.5(16) . . . . ?
C24 C212 N21 C21 -1.4(19) . . . . ?
C211 C212 N21 C21 -179.7(12) . . . . ?
C210 N22 C211 C27 -1.8(19) . . . . ?
C210 N22 C211 C212 178.2(11) . . . . ?
N21 C212 C211 N22 -0.4(18) . . . . ?
C24 C212 C211 N22 -178.8(12) . . . . ?
N21 C212 C211 C27 179.6(12) . . . . ?
C24 C212 C211 C27 1.2(19) . . . . ?
C211 N22 C210 C29 2.5(19) . . . . ?
C211 N22 C210 C214 -178.8(12) . . . . ?
N21 C212 C24 C23 -3(2) . . . . ?
C211 C212 C24 C23 175.0(13) . . . . ?
N21 C212 C24 C25 -179.2(14) . . . . ?
C211 C212 C24 C25 -1(2) . . . . ?
C212 N21 C21 C22 3(2) . . . . ?
C212 N21 C21 C213 180.0(13) . . . . ?
N22 C211 C27 C28 1(2) . . . . ?
C212 C211 C27 C28 -179.5(13) . . . . ?
N22 C211 C27 C26 179.5(13) . . . . ?
C212 C211 C27 C26 -0.5(19) . . . . ?
C211 C27 C28 C29 0(2) . . . . ?
C26 C27 C28 C29 -178.8(15) . . . . ?
C27 C28 C29 C210 1(2) . . . . ?
N22 C210 C29 C28 -2(2) . . . . ?
C214 C210 C29 C28 179.4(14) . . . . ?
C25 C24 C23 C22 -178.1(17) . . . . ?
C212 C24 C23 C22 6(2) . . . . ?
C24 C23 C22 C21 -4(3) . . . . ?
N21 C21 C22 C23 -1(2) . . . . ?
C213 C21 C22 C23 -177.1(16) . . . . ?
C28 C27 C26 C25 178.3(17) . . . . ?
C211 C27 C26 C25 -1(3) . . . . ?
C27 C26 C25 C24 1(3) . . . . ?
C23 C24 C25 C26 -175.9(18) . . . . ?
C212 C24 C25 C26 0(3) . . . . ?
